data_7700458
loop_
_publ_author_name
'Zhang, Jinhao'
'Jin, Bo'
'Peng, Rufang'
'Niu, Chunhuan'
'Xiao, Lipengcheng'
'Guo, Zhicheng'
'Zhang, Qingchun'

_publ_section_title
;
 Novel strategies for synthesizing energetic materials based on BTO with
 improved performances.
;
_journal_issue 31
_journal_name_full 'Dalton transactions (Cambridge, England : 2003)'
_journal_page_first 11848
_journal_page_last 11854
_journal_paper_doi 10.1039/c9dt02334h
_journal_volume 48
_journal_year 2019
_chemical_formula_moiety 'C2 H2 N8 O2, C3 H4 N3'
_chemical_formula_sum 'C5 H6 N11 O2'
_chemical_formula_weight 252.21
_space_group_crystal_system monoclinic
_space_group_IT_number 15
_space_group_name_Hall '-C 2yc'
_space_group_name_H-M_alt 'C 1 2/c 1'
_symmetry_space_group_name_Hall '-C 2yc'
_symmetry_space_group_name_H-M 'C 1 2/c 1'
_atom_sites_solution_hydrogens geom
_atom_sites_solution_primary iterative
_audit_creation_date 2018-07-10
_audit_creation_method
;
Olex2 1.2
(compiled 2018.05.29 svn.r3508 for OlexSys, GUI svn.r5506)
;
_audit_update_record
;
2018-10-11 deposited with the CCDC.    2019-07-02 downloaded from the CCDC.
;
_cell_angle_alpha 90
_cell_angle_beta 98.745(2)
_cell_angle_gamma 90
_cell_formula_units_Z 4
_cell_length_a 7.4215(5)
_cell_length_b 9.2025(6)
_cell_length_c 13.7986(9)
_cell_measurement_reflns_used 6755
_cell_measurement_temperature 293(2)
_cell_measurement_theta_max 27.549
_cell_measurement_theta_min 2.987
_cell_volume 931.44(11)
_computing_cell_refinement 'SAINT V8.38A (?, 2016)'
_computing_data_reduction 'SAINT V8.38A (?, 2016)'
_computing_molecular_graphics 'Olex2 (Dolomanov et al., 2009)'
_computing_publication_material 'Olex2 (Dolomanov et al., 2009)'
_computing_structure_refinement 'XL (Sheldrick, 2008)'
_computing_structure_solution
;
Superflip (Palatinus & Chapuis, 2007;Palatinus & van der Lee, 2008;
Palatinus et al., 2012)
;
_diffrn_ambient_temperature 293(2)
_diffrn_measured_fraction_theta_full 0.982
_diffrn_measured_fraction_theta_max 0.986
_diffrn_measurement_device_type 'CCD area detector'
_diffrn_measurement_method 'phi and omega scans'
_diffrn_radiation_monochromator graphite
_diffrn_radiation_type MoK\a
_diffrn_radiation_wavelength 0.71073
_diffrn_reflns_av_R_equivalents 0.0168
_diffrn_reflns_av_unetI/netI 0.0096
_diffrn_reflns_Laue_measured_fraction_full 0.982
_diffrn_reflns_Laue_measured_fraction_max 0.986
_diffrn_reflns_limit_h_max 9
_diffrn_reflns_limit_h_min -9
_diffrn_reflns_limit_k_max 11
_diffrn_reflns_limit_k_min -11
_diffrn_reflns_limit_l_max 17
_diffrn_reflns_limit_l_min -17
_diffrn_reflns_number 8078
_diffrn_reflns_point_group_measured_fraction_full 0.982
_diffrn_reflns_point_group_measured_fraction_max 0.986
_diffrn_reflns_theta_full 25.242
_diffrn_reflns_theta_max 27.569
_diffrn_reflns_theta_min 3.552
_exptl_absorpt_coefficient_mu 0.147
_exptl_absorpt_correction_T_max 0.7456
_exptl_absorpt_correction_T_min 0.7160
_exptl_absorpt_correction_type multi-scan
_exptl_absorpt_process_details
;
SADABS-2016/2 (Bruker,2016/2) was used for absorption correction.
wR2(int) was 0.0604 before and 0.0351 after correction.
The Ratio of minimum to maximum transmission is 0.9603.
The \l/2 correction factor is Not present.
;
_exptl_crystal_colour colorless
_exptl_crystal_density_diffrn 1.799
_exptl_crystal_description block
_exptl_crystal_F_000 516
_exptl_crystal_size_max 0.28
_exptl_crystal_size_mid 0.18
_exptl_crystal_size_min 0.12
_refine_diff_density_max 0.883
_refine_diff_density_min -0.576
_refine_diff_density_rms 0.091
_refine_ls_extinction_method none
_refine_ls_goodness_of_fit_ref 1.123
_refine_ls_hydrogen_treatment constr
_refine_ls_matrix_type full
_refine_ls_number_parameters 84
_refine_ls_number_reflns 1066
_refine_ls_number_restraints 1
_refine_ls_restrained_S_all 1.123
_refine_ls_R_factor_all 0.0623
_refine_ls_R_factor_gt 0.0609
_refine_ls_shift/su_max 0.000
_refine_ls_shift/su_mean 0.000
_refine_ls_structure_factor_coef Fsqd
_refine_ls_weighting_details 'w=1/[\s^2^(Fo^2^)+(0.1263P)^2^+1.9922P] where P=(Fo^2^+2Fc^2^)/3'
_refine_ls_weighting_scheme calc
_refine_ls_wR_factor_gt 0.1995
_refine_ls_wR_factor_ref 0.2009
_reflns_Friedel_coverage 0.000
_reflns_number_gt 1010
_reflns_number_total 1066
_reflns_threshold_expression 'I > 2\s(I)'
_cod_data_source_file c9dt02334h2.cif
_cod_data_source_block 111
_cod_depositor_comments 'Adding full bibliography for 7700455--7700459.cif.'
_cod_database_code 7700458
_shelx_shelxl_version_number 2016/6
_shelx_space_group_comment
;
The symmetry employed for this shelxl refinement is uniquely defined
by the following loop, which should always be used as a source of
symmetry information in preference to the above space-group names.
They are only intended as comments.
;
_shelx_estimated_absorpt_t_max 0.983
_shelx_estimated_absorpt_t_min 0.960
_olex2_refinement_description
;
1. Fixed Uiso
 At 1.2 times of:
  All C(H) groups, All N(H,H) groups
 At 1.5 times of:
  All O(H) groups
2. Restrained distances
 H1_$1-H1
 2.2 with sigma of 0.02
3. Others
 Fixed Sof: H5A(0.5) H5B(0.5)
4.a Aromatic/amide H refined with riding coordinates:
 C3(H3)
4.b X=CH2 refined with riding coordinates:
 N5(H5A,H5B)
4.c Idealised tetrahedral OH refined as rotating group:
 O1(H1)
;
_olex2_submission_special_instructions 'No special instructions were received'

loop_
_space_group_symop_operation_xyz
'x, y, z'
'-x, y, -z+1/2'
'x+1/2, y+1/2, z'
'-x+1/2, y+1/2, -z+1/2'
'-x, -y, -z'
'x, -y, z-1/2'
'-x+1/2, -y+1/2, -z'
'x+1/2, -y+1/2, z-1/2'

loop_
_atom_site_label
_atom_site_type_symbol
_atom_site_fract_x
_atom_site_fract_y
_atom_site_fract_z
_atom_site_U_iso_or_equiv
_atom_site_adp_type
_atom_site_occupancy
_atom_site_site_symmetry_order
_atom_site_calc_flag
_atom_site_refinement_flags_posn
_atom_site_refinement_flags_adp
_atom_site_refinement_flags_occupancy
O1 O 0.6484(2) 0.5258(2) 0.47580(15) 0.0335(6) Uani 1 1 d . . .
H1 H 0.577241 0.472403 0.441112 0.050 Uiso 1 1 calc DGR . .
N1 N 0.7755(2) 0.4460(2) 0.52931(14) 0.0195(5) Uani 1 1 d . . .
C3 C 0.6182(3) 0.2850(2) 0.80327(14) 0.0154(5) Uani 1 1 d . . .
H3 H 0.717649 0.314710 0.848181 0.019 Uiso 1 1 calc R . .
N4 N 1.0321(3) 0.3525(2) 0.59328(14) 0.0233(5) Uani 1 1 d . . .
N2 N 0.7380(3) 0.3443(2) 0.59264(15) 0.0251(5) Uani 1 1 d . . .
N3 N 0.8944(3) 0.2890(2) 0.63054(15) 0.0266(6) Uani 1 1 d . . .
C1 C 0.9558(3) 0.4511(2) 0.52965(15) 0.0176(5) Uani 1 1 d . . .
N5 N 0.500000 0.5165(3) 0.750000 0.0308(7) Uani 1 2 d S T P
H5A H 0.416589 0.563191 0.712402 0.037 Uiso 0.5 1 calc R . .
H5B H 0.583411 0.563191 0.787598 0.037 Uiso 0.5 1 calc R . .
N6 N 0.5714(3) 0.1448(2) 0.78204(18) 0.0321(6) Uani 1 1 d . . .
C2 C 0.500000 0.3739(3) 0.750000 0.0188(6) Uani 1 2 d S T P

loop_
_atom_site_aniso_label
_atom_site_aniso_U_11
_atom_site_aniso_U_22
_atom_site_aniso_U_33
_atom_site_aniso_U_23
_atom_site_aniso_U_13
_atom_site_aniso_U_12
O1 0.0118(8) 0.0460(11) 0.0422(11) 0.0232(8) 0.0026(7) 0.0058(7)
N1 0.0114(9) 0.0252(10) 0.0218(9) 0.0046(7) 0.0025(7) 0.0011(6)
C3 0.0113(9) 0.0178(10) 0.0156(9) -0.0007(7) -0.0032(7) 0.0006(7)
N4 0.0152(9) 0.0281(11) 0.0259(10) 0.0068(7) 0.0007(7) 0.0017(7)
N2 0.0183(10) 0.0309(11) 0.0265(10) 0.0087(8) 0.0049(7) -0.0001(7)
N3 0.0201(10) 0.0315(11) 0.0280(10) 0.0108(8) 0.0026(8) 0.0005(8)
C1 0.0116(10) 0.0227(11) 0.0182(10) -0.0003(7) 0.0010(7) 0.0012(7)
N5 0.0363(17) 0.0215(14) 0.0314(16) 0.000 -0.0053(13) 0.000
N6 0.0300(11) 0.0233(11) 0.0390(12) 0.0022(8) -0.0070(9) 0.0015(8)
C2 0.0155(13) 0.0247(15) 0.0162(13) 0.000 0.0021(10) 0.000

loop_
_atom_type_symbol
_atom_type_description
_atom_type_scat_dispersion_real
_atom_type_scat_dispersion_imag
_atom_type_scat_source
C C 0.0033 0.0016 'International Tables Vol C Tables 4.2.6.8 and 6.1.1.4'
H H 0.0000 0.0000 'International Tables Vol C Tables 4.2.6.8 and 6.1.1.4'
N N 0.0061 0.0033 'International Tables Vol C Tables 4.2.6.8 and 6.1.1.4'
O O 0.0106 0.0060 'International Tables Vol C Tables 4.2.6.8 and 6.1.1.4'

loop_
_geom_angle_atom_site_label_1
_geom_angle_atom_site_label_2
_geom_angle_atom_site_label_3
_geom_angle
_geom_angle_site_symmetry_1
_geom_angle_site_symmetry_3
O1 N1 N2 123.33(18) . .
O1 N1 C1 127.46(18) . .
N2 N1 C1 109.20(18) . .
C2 C3 N6 109.80(19) . .
C1 N4 N3 106.10(17) . .
N3 N2 N1 105.92(18) . .
N2 N3 N4 111.06(18) . .
N1 C1 C1 124.2(2) . 5_766
N4 C1 N1 107.71(18) . .
N4 C1 C1 128.1(2) . 5_766
N6 N6 C3 107.99(12) 2_656 .
C3 C2 C3 104.4(3) 2_656 .
N5 C2 C3 127.79(13) . 2_656
N5 C2 C3 127.80(13) . .

loop_
_geom_bond_atom_site_label_1
_geom_bond_atom_site_label_2
_geom_bond_distance
_geom_bond_site_symmetry_2
O1 N1 1.327(2) .
N1 N2 1.339(3) .
N1 C1 1.339(3) .
C3 N6 1.356(3) .
C3 C2 1.335(3) .
N4 N3 1.345(3) .
N4 C1 1.328(3) .
N2 N3 1.302(3) .
C1 C1 1.440(4) 5_766
N5 C2 1.312(4) .
N6 N6 1.272(4) 2_656

loop_
_geom_torsion_atom_site_label_1
_geom_torsion_atom_site_label_2
_geom_torsion_atom_site_label_3
_geom_torsion_atom_site_label_4
_geom_torsion
_geom_torsion_site_symmetry_4
O1 N1 N2 N3 179.6(2) .
O1 N1 C1 N4 -179.6(2) .
O1 N1 C1 C1 0.7(4) 5_766
N1 N2 N3 N4 0.0(3) .
N2 N1 C1 N4 0.0(2) .
N2 N1 C1 C1 -179.7(3) 5_766
N3 N4 C1 N1 0.0(2) .
N3 N4 C1 C1 179.7(3) 5_766
C1 N1 N2 N3 0.0(3) .
C1 N4 N3 N2 0.0(3) .
N6 C3 C2 C3 0.06(13) 2_656
N6 C3 C2 N5 -179.94(13) .
C2 C3 N6 N6 -0.2(4) 2_656
